data_2234051
loop_
_publ_author_name
'Mahdavinia, Gholam Hossein'
'Mirzazadeh, Maryam'
'Amani, Vahid'
'Notash, Behrouz'

_publ_section_title
;
 (2<i>E</i>,6<i>E</i>)-2,6-Bis(2,6-dichlorobenzylidene)cyclohexanone
;
_journal_coeditor_code XU5466
_journal_issue 3
_journal_name_full 'Acta Crystallographica Section E'
_journal_page_first o778
_journal_paper_doi 10.1107/S1600536812006629
_journal_volume 68
_journal_year 2012
_chemical_formula_iupac 'C20 H14 Cl4 O'
_chemical_formula_moiety 'C20 H14 Cl4 O'
_chemical_formula_sum 'C20 H14 Cl4 O'
_chemical_formula_weight 412.11
_chemical_name_systematic
;
(2<i>E</i>,6<i>E</i>)-2,6-Bis(2,6-dichlorobenzylidene)cyclohexanone
;
_space_group_IT_number 33
_symmetry_cell_setting orthorhombic
_symmetry_space_group_name_Hall 'P 2c -2n'
_symmetry_space_group_name_H-M 'P n a 21'
_atom_sites_solution_hydrogens geom
_atom_sites_solution_primary direct
_atom_sites_solution_secondary difmap
_audit_creation_method SHELXL-97
_cell_angle_alpha 90.00
_cell_angle_beta 90.00
_cell_angle_gamma 90.00
_cell_formula_units_Z 4
_cell_length_a 17.917(4)
_cell_length_b 7.3094(15)
_cell_length_c 14.093(3)
_cell_measurement_reflns_used 4949
_cell_measurement_temperature 120(2)
_cell_measurement_theta_max 29.15
_cell_measurement_theta_min 2.27
_cell_volume 1845.7(7)
_computing_cell_refinement 'X-AREA (Stoe & Cie, 2005)'
_computing_data_collection 'X-AREA (Stoe & Cie, 2005)'
_computing_data_reduction 'X-RED32 (Stoe & Cie, 2005)'
_computing_molecular_graphics 'SHELXTL (Sheldrick, 2008)'
_computing_publication_material 'SHELXTL (Sheldrick, 2008)'
_computing_structure_refinement 'SHELXTL (Sheldrick, 2008)'
_computing_structure_solution 'SHELXTL (Sheldrick, 2008)'
_diffrn_ambient_temperature 120(2)
_diffrn_measured_fraction_theta_full 0.999
_diffrn_measured_fraction_theta_max 0.999
_diffrn_measurement_device_type 'Stoe IPDS 2T'
_diffrn_measurement_method 'rotation method'
_diffrn_radiation_monochromator graphite
_diffrn_radiation_source 'fine-focus sealed tube'
_diffrn_radiation_type MoK\a
_diffrn_radiation_wavelength 0.71073
_diffrn_reflns_av_R_equivalents 0.0432
_diffrn_reflns_av_sigmaI/netI 0.0310
_diffrn_reflns_limit_h_max 24
_diffrn_reflns_limit_h_min -24
_diffrn_reflns_limit_k_max 10
_diffrn_reflns_limit_k_min -8
_diffrn_reflns_limit_l_max 19
_diffrn_reflns_limit_l_min -19
_diffrn_reflns_number 13510
_diffrn_reflns_theta_full 29.15
_diffrn_reflns_theta_max 29.15
_diffrn_reflns_theta_min 2.27
_diffrn_standards_number 0
_exptl_absorpt_coefficient_mu 0.647
_exptl_absorpt_correction_type none
_exptl_crystal_colour yellow
_exptl_crystal_density_diffrn 1.483
_exptl_crystal_density_method 'not measured'
_exptl_crystal_description needle
_exptl_crystal_F_000 840
_exptl_crystal_size_max 0.6
_exptl_crystal_size_mid 0.35
_exptl_crystal_size_min 0.33
_refine_diff_density_max 0.246
_refine_diff_density_min -0.204
_refine_ls_abs_structure_details 'Flack (1983), 2369 Friedel pairs'
_refine_ls_abs_structure_Flack 0.01(4)
_refine_ls_extinction_method none
_refine_ls_goodness_of_fit_ref 1.042
_refine_ls_hydrogen_treatment constr
_refine_ls_matrix_type full
_refine_ls_number_parameters 226
_refine_ls_number_reflns 4946
_refine_ls_number_restraints 1
_refine_ls_restrained_S_all 1.042
_refine_ls_R_factor_all 0.0338
_refine_ls_R_factor_gt 0.0306
_refine_ls_shift/su_max 0.001
_refine_ls_shift/su_mean 0.000
_refine_ls_structure_factor_coef Fsqd
_refine_ls_weighting_details 'calc w=1/[\s^2^(Fo^2^)+(0.0318P)^2^+0.5994P] where P=(Fo^2^+2Fc^2^)/3'
_refine_ls_weighting_scheme calc
_refine_ls_wR_factor_gt 0.0697
_refine_ls_wR_factor_ref 0.0711
_reflns_number_gt 4682
_reflns_number_total 4946
_reflns_threshold_expression I>2sigma(I)
_cod_data_source_file xu5466.cif
_cod_data_source_block I
_cod_database_code 2234051
_cod_database_fobs_code 2234051

loop_
_symmetry_equiv_pos_as_xyz
'x, y, z'
'-x, -y, z+1/2'
'x+1/2, -y+1/2, z'
'-x+1/2, y+1/2, z+1/2'

loop_
_atom_site_type_symbol
_atom_site_label
_atom_site_fract_x
_atom_site_fract_y
_atom_site_fract_z
_atom_site_U_iso_or_equiv
_atom_site_adp_type
_atom_site_calc_flag
_atom_site_refinement_flags
_atom_site_occupancy
_atom_site_symmetry_multiplicity
Cl Cl1 0.23181(3) 1.40628(7) 0.99333(3) 0.03179(11) Uani d . 1 1
Cl Cl3 -0.14648(3) 0.88978(7) 0.82912(3) 0.03028(10) Uani d . 1 1
Cl Cl4 0.05216(3) 0.35099(7) 0.89917(4) 0.03460(11) Uani d . 1 1
Cl Cl2 0.30403(3) 0.77001(7) 1.16748(4) 0.03902(13) Uani d . 1 1
C C12 0.04419(9) 0.8310(2) 0.91901(11) 0.0196(3) Uani d . 1 1
O O1 0.04467(7) 0.94480(19) 1.07669(9) 0.0237(3) Uani d . 1 1
C C6 0.27374(10) 1.0891(2) 1.07795(12) 0.0211(3) Uani d . 1 1
C C13 0.07918(9) 0.9234(2) 1.00226(12) 0.0185(3) Uani d . 1 1
C C7 0.19499(9) 1.0268(2) 1.07289(12) 0.0199(3) Uani d . 1 1
H H7 0.1686 1.0178 1.1295 0.024 Uiso calc R 1 1
C C9 0.19554(9) 0.9844(3) 0.89597(12) 0.0253(3) Uani d . 1 1
H H9A 0.2490 0.9679 0.9032 0.030 Uiso calc R 1 1
H H9B 0.1872 1.1026 0.8666 0.030 Uiso calc R 1 1
C C15 -0.05043(9) 0.6110(2) 0.85940(12) 0.0209(3) Uani d . 1 1
C C5 0.32884(10) 0.9818(3) 1.12039(12) 0.0252(4) Uani d . 1 1
C C18 -0.11451(11) 0.3989(3) 0.71361(15) 0.0317(4) Uani d . 1 1
H H18 -0.1354 0.3295 0.6651 0.038 Uiso calc R 1 1
C C8 0.15938(9) 0.9827(2) 0.99274(12) 0.0186(3) Uani d . 1 1
C C1 0.29745(11) 1.2584(3) 1.04280(12) 0.0253(4) Uani d . 1 1
C C16 -0.02454(10) 0.4355(3) 0.83722(14) 0.0246(3) Uani d . 1 1
C C10 0.16500(10) 0.8350(3) 0.83127(13) 0.0278(4) Uani d . 1 1
H H10A 0.1873 0.8457 0.7688 0.033 Uiso calc R 1 1
H H10B 0.1777 0.7157 0.8568 0.033 Uiso calc R 1 1
C C19 -0.14239(10) 0.5721(3) 0.73292(14) 0.0281(4) Uani d . 1 1
H H19 -0.1820 0.6191 0.6979 0.034 Uiso calc R 1 1
C C11 0.08055(10) 0.8530(3) 0.82365(12) 0.0260(4) Uani d . 1 1
H H11A 0.0681 0.9721 0.7978 0.031 Uiso calc R 1 1
H H11B 0.0615 0.7605 0.7806 0.031 Uiso calc R 1 1
C C3 0.42366(10) 1.2027(3) 1.08876(13) 0.0318(4) Uani d . 1 1
H H3 0.4733 1.2393 1.0916 0.038 Uiso calc R 1 1
C C14 -0.01489(9) 0.7245(2) 0.93404(12) 0.0211(3) Uani d . 1 1
H H14 -0.0350 0.7210 0.9948 0.025 Uiso calc R 1 1
C C20 -0.11038(10) 0.6741(3) 0.80531(12) 0.0222(3) Uani d . 1 1
C C17 -0.05563(11) 0.3289(3) 0.76625(15) 0.0295(4) Uani d . 1 1
H H17 -0.0373 0.2122 0.7541 0.035 Uiso calc R 1 1
C C4 0.40302(11) 1.0347(3) 1.12538(14) 0.0296(4) Uani d . 1 1
H H4 0.4384 0.9584 1.1530 0.036 Uiso calc R 1 1
C C2 0.37123(11) 1.3166(3) 1.04810(13) 0.0298(4) Uani d . 1 1
H H2 0.3850 1.4306 1.0246 0.036 Uiso calc R 1 1

loop_
_atom_site_aniso_label
_atom_site_aniso_U_11
_atom_site_aniso_U_22
_atom_site_aniso_U_33
_atom_site_aniso_U_12
_atom_site_aniso_U_13
_atom_site_aniso_U_23
Cl1 0.0347(2) 0.0280(2) 0.0326(2) -0.00606(18) -0.00506(19) 0.0103(2)
Cl3 0.0346(2) 0.0290(2) 0.0272(2) 0.00852(18) -0.00735(18) -0.00764(19)
Cl4 0.0329(2) 0.0303(2) 0.0406(3) 0.00904(18) -0.0048(2) -0.0030(2)
Cl2 0.0393(2) 0.0295(2) 0.0483(3) -0.0027(2) -0.0170(2) 0.0103(2)
C12 0.0205(7) 0.0212(8) 0.0172(7) 0.0006(6) -0.0003(6) -0.0023(6)
O1 0.0229(6) 0.0316(7) 0.0167(5) -0.0022(5) 0.0025(4) -0.0034(5)
C6 0.0233(7) 0.0252(8) 0.0147(6) -0.0025(6) -0.0014(6) -0.0006(6)
C13 0.0185(7) 0.0214(7) 0.0157(7) 0.0020(6) 0.0008(6) 0.0017(6)
C7 0.0214(7) 0.0217(7) 0.0166(7) -0.0015(6) -0.0011(6) 0.0020(6)
C9 0.0218(8) 0.0344(10) 0.0197(7) -0.0056(7) 0.0038(7) -0.0032(8)
C15 0.0188(7) 0.0219(8) 0.0219(7) -0.0041(6) 0.0023(6) -0.0011(6)
C5 0.0273(9) 0.0279(9) 0.0204(8) -0.0009(7) -0.0027(7) -0.0023(7)
C18 0.0259(9) 0.0345(10) 0.0348(10) -0.0081(8) 0.0025(7) -0.0151(9)
C8 0.0196(7) 0.0193(7) 0.0169(6) -0.0001(6) 0.0001(6) 0.0010(6)
C1 0.0267(8) 0.0313(9) 0.0179(7) -0.0039(7) -0.0008(6) 0.0017(7)
C16 0.0228(7) 0.0228(8) 0.0283(9) -0.0013(6) 0.0026(7) -0.0026(7)
C10 0.0276(8) 0.0360(10) 0.0197(7) -0.0038(7) 0.0050(7) -0.0068(8)
C19 0.0233(8) 0.0340(10) 0.0270(9) -0.0018(7) -0.0015(7) -0.0090(8)
C11 0.0289(8) 0.0331(10) 0.0160(7) -0.0077(7) 0.0011(7) -0.0018(7)
C3 0.0220(8) 0.0518(12) 0.0216(8) -0.0093(8) 0.0008(7) -0.0069(8)
C14 0.0212(7) 0.0233(8) 0.0187(7) -0.0006(7) -0.0001(6) -0.0014(6)
C20 0.0217(8) 0.0232(8) 0.0216(8) -0.0014(7) 0.0017(6) -0.0040(6)
C17 0.0281(9) 0.0241(9) 0.0362(10) -0.0048(7) 0.0066(8) -0.0085(8)
C4 0.0232(8) 0.0412(11) 0.0243(8) 0.0021(8) -0.0063(7) -0.0062(8)
C2 0.0299(9) 0.0386(10) 0.0210(8) -0.0137(8) 0.0032(7) 0.0017(8)

loop_
_atom_type_symbol
_atom_type_description
_atom_type_scat_dispersion_real
_atom_type_scat_dispersion_imag
_atom_type_scat_source
C C 0.0033 0.0016 'International Tables Vol C Tables 4.2.6.8 and 6.1.1.4'
H H 0.0000 0.0000 'International Tables Vol C Tables 4.2.6.8 and 6.1.1.4'
O O 0.0106 0.0060 'International Tables Vol C Tables 4.2.6.8 and 6.1.1.4'
Cl Cl 0.1484 0.1585 'International Tables Vol C Tables 4.2.6.8 and 6.1.1.4'

loop_
_geom_angle_atom_site_label_1
_geom_angle_atom_site_label_2
_geom_angle_atom_site_label_3
_geom_angle
C14 C12 C13 118.29(15)
C14 C12 C11 123.35(15)
C13 C12 C11 118.23(14)
C5 C6 C1 115.73(17)
C5 C6 C7 121.37(17)
C1 C6 C7 122.89(16)
O1 C13 C12 121.19(15)
O1 C13 C8 121.32(16)
C12 C13 C8 117.45(14)
C8 C7 C6 124.63(15)
C8 C7 H7 117.7
C6 C7 H7 117.7
C8 C9 C10 112.35(15)
C8 C9 H9A 109.1
C10 C9 H9A 109.1
C8 C9 H9B 109.1
C10 C9 H9B 109.1
H9A C9 H9B 107.9
C20 C15 C16 115.85(16)
C20 C15 C14 122.20(16)
C16 C15 C14 121.93(16)
C4 C5 C6 122.88(19)
C4 C5 Cl2 118.28(15)
C6 C5 Cl2 118.83(14)
C17 C18 C19 120.36(18)
C17 C18 H18 119.8
C19 C18 H18 119.8
C7 C8 C13 116.69(15)
C7 C8 C9 123.82(15)
C13 C8 C9 119.47(14)
C2 C1 C6 122.69(18)
C2 C1 Cl1 118.25(16)
C6 C1 Cl1 119.03(14)
C17 C16 C15 122.94(18)
C17 C16 Cl4 118.69(15)
C15 C16 Cl4 118.34(14)
C11 C10 C9 109.69(15)
C11 C10 H10A 109.7
C9 C10 H10A 109.7
C11 C10 H10B 109.7
C9 C10 H10B 109.7
H10A C10 H10B 108.2
C18 C19 C20 119.04(18)
C18 C19 H19 120.5
C20 C19 H19 120.5
C12 C11 C10 111.02(15)
C12 C11 H11A 109.4
C10 C11 H11A 109.4
C12 C11 H11B 109.4
C10 C11 H11B 109.4
H11A C11 H11B 108.0
C2 C3 C4 120.58(18)
C2 C3 H3 119.7
C4 C3 H3 119.7
C12 C14 C15 123.77(15)
C12 C14 H14 118.1
C15 C14 H14 118.1
C19 C20 C15 122.83(18)
C19 C20 Cl3 118.41(14)
C15 C20 Cl3 118.76(13)
C16 C17 C18 118.97(18)
C16 C17 H17 120.5
C18 C17 H17 120.5
C3 C4 C5 119.07(19)
C3 C4 H4 120.5
C5 C4 H4 120.5
C3 C2 C1 119.02(19)
C3 C2 H2 120.5
C1 C2 H2 120.5

loop_
_geom_bond_atom_site_label_1
_geom_bond_atom_site_label_2
_geom_bond_distance
Cl1 C1 1.743(2)
Cl3 C20 1.7370(19)
Cl4 C16 1.7414(19)
Cl2 C5 1.742(2)
C12 C14 1.331(2)
C12 C13 1.492(2)
C12 C11 1.502(2)
O1 C13 1.228(2)
C6 C5 1.396(3)
C6 C1 1.399(3)
C6 C7 1.484(2)
C13 C8 1.507(2)
C7 C8 1.337(2)
C7 H7 0.9300
C9 C8 1.510(2)
C9 C10 1.524(3)
C9 H9A 0.9700
C9 H9B 0.9700
C15 C20 1.396(2)
C15 C16 1.399(3)
C15 C14 1.483(2)
C5 C4 1.386(3)
C18 C17 1.388(3)
C18 C19 1.388(3)
C18 H18 0.9300
C1 C2 1.391(3)
C16 C17 1.385(3)
C10 C11 1.523(3)
C10 H10A 0.9700
C10 H10B 0.9700
C19 C20 1.388(2)
C19 H19 0.9300
C11 H11A 0.9700
C11 H11B 0.9700
C3 C2 1.380(3)
C3 C4 1.382(3)
C3 H3 0.9300
C14 H14 0.9300
C17 H17 0.9300
C4 H4 0.9300
C2 H2 0.9300

loop_
_geom_torsion_atom_site_label_1
_geom_torsion_atom_site_label_2
_geom_torsion_atom_site_label_3
_geom_torsion_atom_site_label_4
_geom_torsion
C14 C12 C13 O1 -20.1(3)
C11 C12 C13 O1 163.96(17)
C14 C12 C13 C8 157.57(16)
C11 C12 C13 C8 -18.4(2)
C5 C6 C7 C8 -112.5(2)
C1 C6 C7 C8 68.8(3)
C1 C6 C5 C4 -2.0(3)
C7 C6 C5 C4 179.24(17)
C1 C6 C5 Cl2 179.18(13)
C7 C6 C5 Cl2 0.4(2)
C6 C7 C8 C13 -179.65(16)
C6 C7 C8 C9 2.1(3)
O1 C13 C8 C7 12.3(2)
C12 C13 C8 C7 -165.39(16)
O1 C13 C8 C9 -169.41(17)
C12 C13 C8 C9 12.9(2)
C10 C9 C8 C7 146.11(18)
C10 C9 C8 C13 -32.1(2)
C5 C6 C1 C2 0.9(3)
C7 C6 C1 C2 179.69(17)
C5 C6 C1 Cl1 -177.17(13)
C7 C6 C1 Cl1 1.6(2)
C20 C15 C16 C17 0.1(3)
C14 C15 C16 C17 -178.32(17)
C20 C15 C16 Cl4 177.86(13)
C14 C15 C16 Cl4 -0.5(2)
C8 C9 C10 C11 55.7(2)
C17 C18 C19 C20 0.2(3)
C14 C12 C11 C10 -132.96(18)
C13 C12 C11 C10 42.8(2)
C9 C10 C11 C12 -61.2(2)
C13 C12 C14 C15 -173.89(16)
C11 C12 C14 C15 1.8(3)
C20 C15 C14 C12 -92.9(2)
C16 C15 C14 C12 85.4(2)
C18 C19 C20 C15 0.7(3)
C18 C19 C20 Cl3 -179.49(15)
C16 C15 C20 C19 -0.8(3)
C14 C15 C20 C19 177.55(17)
C16 C15 C20 Cl3 179.37(13)
C14 C15 C20 Cl3 -2.3(2)
C15 C16 C17 C18 0.8(3)
Cl4 C16 C17 C18 -176.99(15)
C19 C18 C17 C16 -0.9(3)
C2 C3 C4 C5 0.2(3)
C6 C5 C4 C3 1.4(3)
Cl2 C5 C4 C3 -179.70(14)
C4 C3 C2 C1 -1.2(3)
C6 C1 C2 C3 0.6(3)
Cl1 C1 C2 C3 178.73(14)

loop_
_cod_related_entry_id
_cod_related_entry_database
_cod_related_entry_code
1 ChemSpider 1267902
